data_7706571
loop_
_publ_author_name
'Lu, Jiao'
'Jing, Pei'
'Jin, Chaoyi'
'Xie, Junfang'
'Li, Licun'

_publ_section_title
;
 Modulating the magnetization dynamics in Ln-Cu-Rad hetero-tri-spin
 complexes through <i>cis</i>/<i>trans</i> coordination of nitronyl
 nitroxide radicals around the metal center.
;
_journal_issue 9
_journal_name_full 'Dalton transactions (Cambridge, England : 2003)'
_journal_page_first 3280
_journal_page_last 3288
_journal_paper_doi 10.1039/d1dt00090j
_journal_volume 50
_journal_year 2021
_chemical_formula_moiety 'C61 H45 Cu F30 Gd N6 O14'
_chemical_formula_sum 'C61 H45 Cu F30 Gd N6 O14'
_chemical_formula_weight 1876.82
_space_group_crystal_system monoclinic
_space_group_IT_number 14
_space_group_name_Hall '-P 2ybc'
_space_group_name_H-M_alt 'P 1 21/c 1'
_atom_sites_solution_hydrogens geom
_audit_block_doi 10.5517/ccdc.csd.cc26ybp6
_audit_creation_method SHELXL-2014/7
_audit_update_record
;
2021-01-05 deposited with the CCDC.	2021-02-03 downloaded from the CCDC.
;
_cell_angle_alpha 90
_cell_angle_beta 93.2840(10)
_cell_angle_gamma 90
_cell_formula_units_Z 4
_cell_length_a 20.4416(3)
_cell_length_b 20.0797(2)
_cell_length_c 17.5281(2)
_cell_measurement_reflns_used 23999
_cell_measurement_temperature 100(2)
_cell_measurement_theta_max 75.6450
_cell_measurement_theta_min 2.1480
_cell_volume 7182.79(15)
_computing_structure_refinement 'SHELXL-2014/7 (Sheldrick, 2014)'
_diffrn_ambient_temperature 100(2)
_diffrn_detector 'Hybrid Pixel Array Detector'
_diffrn_measured_fraction_theta_full 0.972
_diffrn_measured_fraction_theta_max 0.951
_diffrn_measurement_device_type 'ROD, Synergy Custom DW system, HyPix'
_diffrn_radiation_type CuK\a
_diffrn_radiation_wavelength 1.54184
_diffrn_reflns_av_R_equivalents 0.0426
_diffrn_reflns_av_unetI/netI 0.0410
_diffrn_reflns_Laue_measured_fraction_full 0.972
_diffrn_reflns_Laue_measured_fraction_max 0.951
_diffrn_reflns_limit_h_max 25
_diffrn_reflns_limit_h_min -25
_diffrn_reflns_limit_k_max 21
_diffrn_reflns_limit_k_min -25
_diffrn_reflns_limit_l_max 20
_diffrn_reflns_limit_l_min -22
_diffrn_reflns_number 45238
_diffrn_reflns_point_group_measured_fraction_full 0.972
_diffrn_reflns_point_group_measured_fraction_max 0.951
_diffrn_reflns_theta_full 67.684
_diffrn_reflns_theta_max 75.905
_diffrn_reflns_theta_min 2.165
_exptl_absorpt_coefficient_mu 7.586
_exptl_absorpt_correction_T_max 1.00000
_exptl_absorpt_correction_T_min 0.56012
_exptl_absorpt_correction_type multi-scan
_exptl_crystal_colour blue
_exptl_crystal_density_diffrn 1.736
_exptl_crystal_description prism
_exptl_crystal_F_000 3712
_exptl_crystal_size_max 0.5
_exptl_crystal_size_mid 0.3
_exptl_crystal_size_min 0.2
_refine_diff_density_max 3.184
_refine_diff_density_min -1.617
_refine_diff_density_rms 0.193
_refine_ls_extinction_method none
_refine_ls_goodness_of_fit_ref 0.998
_refine_ls_hydrogen_treatment constr
_refine_ls_matrix_type full
_refine_ls_number_parameters 1086
_refine_ls_number_reflns 14231
_refine_ls_number_restraints 151
_refine_ls_restrained_S_all 0.911
_refine_ls_R_factor_all 0.1171
_refine_ls_R_factor_gt 0.1127
_refine_ls_shift/su_max 0.010
_refine_ls_shift/su_mean 0.000
_refine_ls_structure_factor_coef Fsqd
_refine_ls_weighting_details 'w=1/[\s^2^(Fo^2^)+(0.0600P)^2^+300.0000P] where P=(Fo^2^+2Fc^2^)/3'
_refine_ls_weighting_scheme calc
_refine_ls_wR_factor_gt 0.2517
_refine_ls_wR_factor_ref 0.2544
_reflns_Friedel_coverage 0.000
_reflns_number_gt 13167
_reflns_number_total 14231
_reflns_threshold_expression 'I > 2\s(I)'
_cod_data_source_file d1dt00090j2.cif
_cod_data_source_block lj-100k
_cod_depositor_comments 'Adding full bibliography for 7706571--7706575.cif.'
_cod_original_sg_symbol_H-M 'P 21/c'
_cod_database_code 7706571
_shelx_shelxl_version_number 2014/7
_shelx_space_group_comment
;
The symmetry employed for this shelxl refinement is uniquely defined
by the following loop, which should always be used as a source of
symmetry information in preference to the above space-group names.
They are only intended as comments.
;

loop_
_space_group_symop_operation_xyz
'x, y, z'
'-x, y+1/2, -z+1/2'
'-x, -y, -z'
'x, -y-1/2, z-1/2'

loop_
_atom_site_label
_atom_site_type_symbol
_atom_site_fract_x
_atom_site_fract_y
_atom_site_fract_z
_atom_site_U_iso_or_equiv
_atom_site_adp_type
_atom_site_occupancy
_atom_site_site_symmetry_order
_atom_site_calc_flag
_atom_site_refinement_flags_posn
_atom_site_refinement_flags_adp
_atom_site_refinement_flags_occupancy
_atom_site_disorder_assembly
_atom_site_disorder_group
Gd1 Gd 0.25693(3) 0.49023(3) 0.79220(3) 0.02483(16) Uani 1 1 d . . . . .
F14 F 0.2745(3) 0.6537(3) 0.5647(3) 0.0351(13) Uani 1 1 d . U . . .
F12 F 0.4979(4) 0.5446(3) 0.7911(4) 0.0487(17) Uani 1 1 d . . . . .
O2 O 0.1843(3) 0.4156(3) 0.7248(3) 0.0284(15) Uani 1 1 d . . . . .
O4 O 0.3166(4) 0.4076(3) 0.7291(4) 0.0308(15) Uani 1 1 d . . . . .
O8 O 0.3690(4) 0.5345(4) 0.7889(4) 0.042(2) Uani 1 1 d . . . . .
O5 O 0.1881(4) 0.4661(4) 0.8936(4) 0.0323(16) Uani 1 1 d . . . . .
N5 N 0.1852(4) 0.5193(4) 0.5166(4) 0.0209(15) Uani 1 1 d . . . . .
O6 O 0.3209(4) 0.4539(4) 0.8998(4) 0.0350(17) Uani 1 1 d . . . . .
O9 O 0.2644(4) 0.5672(3) 0.6895(4) 0.0346(17) Uani 1 1 d . U . . .
O3 O 0.5341(4) 0.4226(4) 0.6708(5) 0.0427(19) Uani 1 1 d . . . . .
N4 N 0.3795(4) 0.3957(4) 0.7273(4) 0.0268(17) Uani 1 1 d . . . . .
N2 N 0.1204(4) 0.4125(4) 0.7141(4) 0.0266(17) Uani 1 1 d . . . . .
N6 N 0.3310(4) 0.5066(4) 0.5216(4) 0.0225(16) Uani 1 1 d . . . . .
N3 N 0.4828(4) 0.4030(4) 0.7022(5) 0.0301(18) Uani 1 1 d . . . . .
O7 O 0.2631(5) 0.5858(4) 0.8682(4) 0.048(2) Uani 1 1 d . . . . .
N1 N 0.0206(5) 0.4339(5) 0.6706(5) 0.037(2) Uani 1 1 d . . . . .
F4 F 0.3778(4) 0.4919(4) 1.0842(4) 0.063(2) Uani 1 1 d . . . . .
F10 F 0.4935(4) 0.6405(5) 0.8412(8) 0.109(5) Uani 1 1 d . . . . .
F11 F 0.4627(5) 0.6360(5) 0.7317(6) 0.080(3) Uani 1 1 d . . . . .
O10 O 0.1553(4) 0.5517(3) 0.7739(4) 0.0370(18) Uani 1 1 d . . . . .
F17 F 0.0578(8) 0.6710(4) 0.7210(5) 0.114(5) Uani 1 1 d . . . . .
C35 C 0.4852(5) 0.7392(5) 0.4887(6) 0.034(2) Uani 1 1 d . . . . .
H35 H 0.4661 0.7809 0.4748 0.041 Uiso 1 1 calc R U . . .
C37 C 0.1968(6) 0.4740(6) 0.9636(6) 0.036(3) Uani 1 1 d . . . . .
C11 C 0.0994(5) 0.5982(5) 0.5378(5) 0.0237(19) Uani 1 1 d . . . . .
C19 C 0.4208(5) 0.4283(4) 0.6853(5) 0.0239(19) Uani 1 1 d . . . . .
C31 C 0.4732(5) 0.6257(5) 0.5264(5) 0.0246(19) Uani 1 1 d . . . . .
O1 O -0.0271(4) 0.4570(5) 0.6282(5) 0.050(2) Uani 1 1 d . . . . .
C30 C 0.4478(5) 0.5272(5) 0.6074(5) 0.0233(19) Uani 1 1 d . . . . .
H30 H 0.4882 0.5329 0.6362 0.028 Uiso 1 1 calc R U . . .
C27 C 0.3461(5) 0.4690(4) 0.5821(5) 0.0241(19) Uani 1 1 d . . . . .
H27 H 0.3160 0.4357 0.5961 0.029 Uiso 1 1 calc R U . . .
C13 C 0.0695(6) 0.6648(5) 0.5228(5) 0.034(2) Uani 1 1 d . . . . .
C29 C 0.4304(5) 0.5688(4) 0.5461(5) 0.0250(19) Uani 1 1 d . . . . .
F13 F 0.2545(7) 0.7341(5) 0.6348(7) 0.046(4) Uani 0.62(3) 1 d . U P A 1
C10 C 0.1537(5) 0.5765(5) 0.4994(5) 0.0244(19) Uani 1 1 d . . . . .
H10 H 0.1688 0.6034 0.4594 0.029 Uiso 1 1 calc R U . . .
C17 C -0.0256(6) 0.7353(7) 0.5124(6) 0.044(3) Uani 1 1 d . . . . .
H17 H -0.0719 0.7402 0.5115 0.053 Uiso 1 1 calc R U . . .
C12 C 0.0757(5) 0.5561(5) 0.5912(5) 0.027(2) Uani 1 1 d . . . . .
H12 H 0.0372 0.5677 0.6159 0.032 Uiso 1 1 calc R U . . .
F1 F 0.0993(5) 0.4272(6) 1.0010(7) 0.108(4) Uani 1 1 d . . . . .
F2 F 0.1444(5) 0.4954(6) 1.0795(5) 0.093(4) Uani 1 1 d . . . . .
F15 F 0.3432(4) 0.6679(6) 0.6596(7) 0.106(4) Uani 1 1 d D U . . .
C9 C 0.1625(4) 0.4805(5) 0.5717(5) 0.0237(19) Uani 1 1 d . . . . .
H9 H 0.1852 0.4405 0.5851 0.028 Uiso 1 1 calc R U . . .
C34 C 0.5526(6) 0.7322(5) 0.4929(6) 0.032(2) Uani 1 1 d . . . . .
H34 H 0.5798 0.7684 0.4803 0.038 Uiso 1 1 calc R U . . .
C8 C 0.1071(4) 0.4971(5) 0.6094(5) 0.0242(19) Uani 1 1 d . . . . .
C32 C 0.5406(5) 0.6193(5) 0.5323(6) 0.028(2) Uani 1 1 d . . . . .
H32 H 0.5599 0.5781 0.5479 0.034 Uiso 1 1 calc R U . . .
C23 C 0.4085(6) 0.3328(5) 0.7610(6) 0.036(3) Uani 1 1 d . . . . .
C1 C 0.0843(5) 0.4508(5) 0.6637(5) 0.027(2) Uani 1 1 d . . . . .
C28 C 0.3721(5) 0.5566(4) 0.5042(5) 0.0228(18) Uani 1 1 d . . . . .
H28 H 0.3605 0.5843 0.4617 0.027 Uiso 1 1 calc R U . . .
C26 C 0.4040(5) 0.4766(5) 0.6256(5) 0.028(2) Uani 1 1 d . . . . .
C48 C 0.2778(5) 0.6738(5) 0.6374(6) 0.034(2) Uani 1 1 d D U . . .
C36 C 0.4460(6) 0.6861(5) 0.5045(6) 0.034(2) Uani 1 1 d . . . . .
H36 H 0.3997 0.6910 0.5003 0.041 Uiso 1 1 calc R U . . .
F6 F 0.4269(5) 0.4929(8) 0.9840(6) 0.121(5) Uani 1 1 d . . . . .
C18 C 0.0017(5) 0.6734(6) 0.5217(6) 0.034(2) Uani 1 1 d . . . . .
H18 H -0.0258 0.6358 0.5276 0.041 Uiso 1 1 calc R U . . .
C24 C 0.3936(7) 0.2793(5) 0.7006(6) 0.042(3) Uani 1 1 d . . . . .
H24A H 0.3464 0.2709 0.6962 0.063 Uiso 1 1 calc R U . . .
H24B H 0.4167 0.2382 0.7156 0.063 Uiso 1 1 calc R U . . .
H24C H 0.4082 0.2946 0.6513 0.063 Uiso 1 1 calc R U . . .
C15 C 0.0810(7) 0.7846(6) 0.5036(7) 0.045(3) Uani 1 1 d . . . . .
H15 H 0.1080 0.8225 0.4979 0.054 Uiso 1 1 calc R U . . .
C33 C 0.5799(6) 0.6721(5) 0.5157(6) 0.035(2) Uani 1 1 d . . . . .
H33 H 0.6262 0.6673 0.5200 0.042 Uiso 1 1 calc R U . . .
C5 C 0.0812(6) 0.3557(6) 0.7443(6) 0.038(3) Uani 1 1 d . . . . .
C14 C 0.1091(6) 0.7199(6) 0.5120(6) 0.038(3) Uani 1 1 d . . . . .
H14 H 0.1551 0.7143 0.5100 0.045 Uiso 1 1 calc R U . . .
C40 C 0.3147(7) 0.4639(6) 0.9706(6) 0.044(3) Uani 1 1 d . . . . .
C2 C 0.0114(6) 0.3872(6) 0.7354(7) 0.042(3) Uani 1 1 d . . . . .
C46 C 0.4625(6) 0.5970(6) 0.8072(8) 0.048(3) Uani 1 1 d . . . . .
F5 F 0.3962(7) 0.3985(7) 1.0334(8) 0.147(7) Uani 1 1 d . . . . .
F3 F 0.0973(6) 0.5282(7) 0.9759(7) 0.105(4) Uani 1 1 d . . . . .
C7 C 0.0923(7) 0.2982(6) 0.6885(7) 0.049(3) Uani 1 1 d . . . . .
H7A H 0.0783 0.3120 0.6365 0.074 Uiso 1 1 calc R U . . .
H7B H 0.0668 0.2593 0.7029 0.074 Uiso 1 1 calc R U . . .
H7C H 0.1390 0.2866 0.6905 0.074 Uiso 1 1 calc R U . . .
C45 C 0.3913(7) 0.5863(6) 0.8085(8) 0.057(3) Uani 1 1 d D U . . .
C25 C 0.3805(7) 0.3142(5) 0.8350(6) 0.045(3) Uani 1 1 d . . . . .
H25A H 0.3848 0.3518 0.8706 0.067 Uiso 1 1 calc R U . . .
H25B H 0.4042 0.2757 0.8571 0.067 Uiso 1 1 calc R U . . .
H25C H 0.3341 0.3028 0.8260 0.067 Uiso 1 1 calc R U . . .
C51 C 0.0786(6) 0.6395(7) 0.7824(7) 0.047(3) Uani 1 1 d . . . . .
C39 C 0.2568(6) 0.4764(6) 1.0062(6) 0.041(3) Uani 1 1 d . . . . .
H39 H 0.2580 0.4864 1.0592 0.049 Uiso 1 1 calc R U . . .
C6 C 0.1061(7) 0.3358(6) 0.8234(7) 0.047(3) Uani 1 1 d . . . . .
H6A H 0.1488 0.3139 0.8209 0.070 Uiso 1 1 calc R U . . .
H6B H 0.0750 0.3050 0.8452 0.070 Uiso 1 1 calc R U . . .
H6C H 0.1108 0.3755 0.8557 0.070 Uiso 1 1 calc R U . . .
F18 F 0.0398(6) 0.5933(7) 0.7948(9) 0.133(5) Uani 1 1 d . U . . .
C38 C 0.1348(7) 0.4807(7) 1.0077(7) 0.049(3) Uani 1 1 d . . . . .
C20 C 0.4825(7) 0.3535(6) 0.7667(7) 0.044(3) Uani 1 1 d . . . . .
C16 C 0.0135(6) 0.7913(6) 0.5041(7) 0.045(3) Uani 1 1 d . . . . .
H16 H -0.0061 0.8341 0.4987 0.055 Uiso 1 1 calc R U . . .
C41 C 0.3799(7) 0.4609(11) 1.0203(8) 0.069(5) Uani 1 1 d . . . . .
C4 C -0.0048(7) 0.4305(7) 0.8035(8) 0.056(4) Uani 1 1 d . . . . .
H4A H 0.0351 0.4525 0.8243 0.083 Uiso 1 1 calc R U . . .
H4B H -0.0227 0.4025 0.8431 0.083 Uiso 1 1 calc R U . . .
H4C H -0.0372 0.4642 0.7869 0.083 Uiso 1 1 calc R U . . .
C50 C 0.1445(9) 0.6101(10) 0.7680(13) 0.086(5) Uani 1 1 d . U . . .
C47 C 0.2403(8) 0.6271(8) 0.6826(8) 0.058(3) Uani 1 1 d . U . . .
F9 F 0.2296(8) 0.7232(8) 0.9136(10) 0.149(6) Uani 1 1 d . U . . .
C22 C 0.5020(7) 0.3922(7) 0.8403(7) 0.055(4) Uani 1 1 d . . . . .
H22A H 0.5460 0.4110 0.8366 0.082 Uiso 1 1 calc R U . . .
H22B H 0.5019 0.3620 0.8842 0.082 Uiso 1 1 calc R U . . .
H22C H 0.4706 0.4283 0.8470 0.082 Uiso 1 1 calc R U . . .
F7 F 0.2565(8) 0.6596(7) 1.0016(8) 0.130(5) Uani 1 1 d . U . . .
C3 C -0.0422(6) 0.3367(8) 0.7145(10) 0.062(4) Uani 1 1 d . . . . .
H3A H -0.0846 0.3594 0.7094 0.093 Uiso 1 1 calc R U . . .
H3B H -0.0432 0.3029 0.7548 0.093 Uiso 1 1 calc R U . . .
H3C H -0.0332 0.3152 0.6660 0.093 Uiso 1 1 calc R U . . .
F16 F 0.0819(7) 0.6866(7) 0.8308(7) 0.126(4) Uani 1 1 d . U . . .
C49 C 0.1839(8) 0.6534(7) 0.7140(8) 0.059(4) Uani 1 1 d . . . . .
H49 H 0.1701 0.6975 0.7020 0.071 Uiso 1 1 calc R U . . .
C43 C 0.2786(9) 0.6815(8) 0.9394(9) 0.065(4) Uani 1 1 d . U . . .
C44 C 0.3618(7) 0.6356(8) 0.8635(11) 0.082(6) Uani 1 1 d D U . . .
H44 H 0.3880 0.6719 0.8818 0.098 Uiso 1 1 calc R U . . .
C21 C 0.5305(7) 0.2975(6) 0.7522(9) 0.061(4) Uani 1 1 d . . . . .
H21A H 0.5133 0.2702 0.7093 0.092 Uiso 1 1 calc R U . . .
H21B H 0.5364 0.2697 0.7981 0.092 Uiso 1 1 calc R U . . .
H21C H 0.5728 0.3165 0.7400 0.092 Uiso 1 1 calc R U . . .
C42 C 0.2983(9) 0.6298(9) 0.8882(9) 0.068(4) Uani 1 1 d . U . . .
O12 O 0.1817(4) 0.4526(3) 0.3782(4) 0.0304(15) Uani 1 1 d . . . . .
O11 O 0.2474(4) 0.3750(3) 0.5026(4) 0.0285(15) Uani 1 1 d . . . . .
O13 O 0.3151(3) 0.4417(3) 0.3805(4) 0.0278(14) Uani 1 1 d . . . . .
O14 O 0.2610(4) 0.5741(3) 0.3738(4) 0.0316(16) Uani 1 1 d . . . . .
C57 C 0.3184(5) 0.4531(6) 0.3122(6) 0.036(2) Uani 1 1 d . . . . .
C52 C 0.2233(6) 0.3305(5) 0.4664(6) 0.038(3) Uani 1 1 d . . . . .
C60 C 0.2743(6) 0.5664(6) 0.3065(6) 0.038(3) Uani 1 1 d . . . . .
C59 C 0.2997(7) 0.5101(6) 0.2710(7) 0.047(3) Uani 1 1 d . . . . .
H59 H 0.3043 0.5109 0.2173 0.056 Uiso 1 1 calc R U . . .
C54 C 0.1822(6) 0.3352(6) 0.3993(7) 0.042(3) Uani 1 1 d . . . . .
H54 H 0.1643 0.2951 0.3784 0.050 Uiso 1 1 calc R U . . .
C55 C 0.1659(6) 0.3947(6) 0.3612(6) 0.038(3) Uani 1 1 d . . . . .
Cu1 Cu 0.25402(7) 0.48259(6) 0.45033(7) 0.0218(3) Uani 1 1 d . . . . .
F26 F 0.3049(4) 0.3406(4) 0.2791(6) 0.069(2) Uani 1 1 d . . . . .
F25 F 0.4015(4) 0.3753(4) 0.2908(5) 0.065(2) Uani 1 1 d . . . . .
C0AA C 0.2336(6) 0.2599(5) 0.4981(6) 0.037(3) Uani 1 1 d . . . . .
F27 F 0.3423(7) 0.4003(5) 0.1941(5) 0.100(4) Uani 1 1 d . . . . .
F28 F 0.2924(9) 0.6801(6) 0.2860(7) 0.180(10) Uani 1 1 d D U . . .
C56 C 0.1225(7) 0.3910(7) 0.2869(8) 0.049(3) Uani 1 1 d . . . . .
C58 C 0.3400(7) 0.3914(6) 0.2673(7) 0.045(3) Uani 1 1 d . . . . .
F20 F 0.2875(5) 0.2507(6) 0.5372(9) 0.068(5) Uani 0.66(3) 1 d D U P B 1
F30 F 0.2855(8) 0.6257(6) 0.1915(6) 0.132(6) Uani 1 1 d D . . . .
F21A F 0.2474(16) 0.2138(13) 0.4428(15) 0.065(9) Uani 0.34(2) 1 d . U P B 1
F19B F 0.2003(8) 0.6177(15) 0.2095(17) 0.081(10) Uani 0.37(3) 1 d D U P C 2
C61 C 0.2601(9) 0.6268(7) 0.2545(8) 0.064(4) Uani 1 1 d . U . . .
F19 F 0.2039(6) 0.2571(6) 0.5630(7) 0.134(5) Uani 1 1 d D U . . .
F23 F 0.1544(7) 0.3626(7) 0.2350(8) 0.096(6) Uani 0.72(2) 1 d D U P D 1
F22 F 0.0838(6) 0.3412(6) 0.2861(7) 0.123(4) Uani 1 1 d D U . E 1
F24A F 0.0666(9) 0.4277(7) 0.2992(11) 0.068(7) Uani 0.48(3) 1 d D U P D 2
F24 F 0.1092(9) 0.4389(7) 0.2548(10) 0.065(7) Uani 0.52(3) 1 d D U P D 1
F29 F 0.2077(7) 0.6601(9) 0.2682(10) 0.082(6) Uani 0.63(3) 1 d D U P C 1
F23A F 0.1502(12) 0.4282(12) 0.2305(12) 0.034(7) Uani 0.28(2) 1 d . U P D 2
F13A F 0.2943(10) 0.7408(5) 0.6398(15) 0.077(6) Uani 0.38(3) 1 d D U P A 2
F8 F 0.3148(9) 0.7249(10) 0.9564(12) 0.181(7) Uani 1 1 d . U . . .
F20A F 0.2863(11) 0.2344(11) 0.4745(17) 0.050(8) Uani 0.34(3) 1 d . U P B 2
F21 F 0.1926(7) 0.2152(5) 0.4730(7) 0.067(5) Uani 0.66(2) 1 d D U P B 2

loop_
_atom_site_aniso_label
_atom_site_aniso_U_11
_atom_site_aniso_U_22
_atom_site_aniso_U_33
_atom_site_aniso_U_23
_atom_site_aniso_U_13
_atom_site_aniso_U_12
Gd1 0.0401(3) 0.0177(3) 0.0166(3) -0.0020(2) 0.0008(2) -0.0093(2)
F14 0.047(4) 0.027(3) 0.032(3) 0.003(2) 0.002(3) 0.001(3)
F12 0.057(4) 0.030(3) 0.059(4) 0.007(3) 0.006(3) 0.020(3)
O2 0.038(4) 0.029(4) 0.017(3) -0.003(3) -0.008(3) -0.007(3)
O4 0.050(5) 0.019(3) 0.023(3) 0.000(3) -0.001(3) 0.000(3)
O8 0.057(5) 0.040(4) 0.029(4) -0.010(3) 0.008(3) -0.033(4)
O5 0.044(4) 0.036(4) 0.017(3) -0.002(3) 0.002(3) -0.014(3)
N5 0.025(4) 0.022(4) 0.015(3) 0.001(3) -0.002(3) 0.000(3)
O6 0.045(4) 0.036(4) 0.023(3) -0.005(3) -0.004(3) 0.000(3)
O9 0.065(5) 0.021(3) 0.019(3) 0.003(3) 0.011(3) 0.002(3)
O3 0.040(4) 0.032(4) 0.055(5) 0.005(4) -0.012(4) 0.009(3)
N4 0.042(5) 0.018(4) 0.019(4) 0.005(3) -0.009(3) 0.001(3)
N2 0.034(5) 0.020(4) 0.024(4) -0.003(3) -0.002(3) -0.005(3)
N6 0.029(4) 0.020(4) 0.019(4) -0.002(3) -0.001(3) 0.004(3)
N3 0.028(4) 0.022(4) 0.039(5) 0.005(4) -0.008(4) 0.003(3)
O7 0.085(7) 0.034(4) 0.024(4) -0.011(3) 0.009(4) -0.027(4)
N1 0.040(5) 0.034(5) 0.036(5) 0.001(4) 0.003(4) -0.015(4)
F4 0.076(6) 0.068(5) 0.041(4) -0.010(4) -0.022(4) -0.003(4)
F10 0.048(5) 0.084(7) 0.199(12) -0.099(8) 0.029(6) -0.022(5)
F11 0.080(7) 0.071(6) 0.092(7) 0.007(5) 0.020(5) 0.002(5)
O10 0.059(5) 0.019(3) 0.032(4) 0.010(3) 0.002(3) 0.013(3)
F17 0.251(16) 0.042(5) 0.044(5) 0.013(4) -0.037(7) -0.014(7)
C35 0.042(6) 0.022(5) 0.038(6) 0.005(4) -0.002(5) -0.001(4)
C37 0.042(6) 0.040(6) 0.026(5) 0.000(4) 0.005(4) -0.025(5)
C11 0.029(5) 0.026(5) 0.016(4) -0.002(3) -0.002(3) 0.006(4)
C19 0.037(5) 0.017(4) 0.017(4) -0.005(3) -0.005(4) 0.002(4)
C31 0.039(5) 0.018(4) 0.017(4) 0.000(3) 0.002(4) 0.002(4)
O1 0.031(4) 0.054(5) 0.065(6) 0.017(4) -0.003(4) -0.009(4)
C30 0.025(5) 0.022(4) 0.022(4) 0.000(3) -0.003(4) 0.004(4)
C27 0.041(5) 0.013(4) 0.019(4) 0.000(3) 0.002(4) 0.000(4)
C13 0.049(6) 0.034(6) 0.018(4) 0.002(4) 0.003(4) 0.009(5)
C29 0.035(5) 0.016(4) 0.023(4) -0.001(3) 0.001(4) 0.008(4)
F13 0.057(8) 0.026(5) 0.057(7) -0.009(5) 0.002(6) -0.012(5)
C10 0.031(5) 0.024(5) 0.018(4) -0.004(4) -0.002(4) 0.002(4)
C17 0.033(6) 0.068(8) 0.032(6) 0.004(6) 0.004(5) 0.024(6)
C12 0.025(5) 0.040(6) 0.016(4) 0.000(4) -0.001(3) -0.003(4)
F1 0.091(8) 0.125(10) 0.114(9) -0.039(7) 0.056(7) -0.067(7)
F2 0.083(7) 0.160(11) 0.036(4) -0.027(5) 0.016(4) -0.014(7)
F15 0.060(6) 0.143(10) 0.111(8) -0.031(8) -0.023(5) 0.005(6)
C9 0.023(5) 0.022(4) 0.025(5) 0.000(4) -0.004(4) 0.002(4)
C34 0.053(7) 0.018(5) 0.026(5) -0.001(4) 0.012(4) -0.010(4)
C8 0.022(4) 0.027(5) 0.022(4) 0.004(4) -0.007(3) 0.002(4)
C32 0.033(5) 0.018(4) 0.034(5) -0.005(4) 0.004(4) 0.002(4)
C23 0.060(7) 0.019(5) 0.029(5) 0.006(4) -0.005(5) 0.004(5)
C1 0.027(5) 0.029(5) 0.027(5) -0.006(4) 0.005(4) 0.000(4)
C28 0.031(5) 0.020(4) 0.017(4) 0.001(3) -0.001(3) -0.002(4)
C26 0.041(6) 0.024(5) 0.020(4) 0.001(4) -0.003(4) -0.002(4)
C48 0.048(6) 0.022(4) 0.032(5) 0.002(4) 0.001(5) -0.002(4)
C36 0.039(6) 0.022(5) 0.039(6) 0.003(4) -0.004(5) 0.001(4)
F6 0.048(6) 0.244(17) 0.069(7) -0.027(8) -0.012(5) -0.033(8)
C18 0.036(6) 0.039(6) 0.028(5) -0.002(4) -0.001(4) 0.005(5)
C24 0.067(8) 0.024(5) 0.035(6) 0.002(4) 0.000(5) -0.004(5)
C15 0.062(8) 0.025(5) 0.049(7) 0.005(5) 0.018(6) 0.014(5)
C33 0.037(6) 0.033(6) 0.034(5) -0.009(4) 0.003(4) -0.002(5)
C5 0.054(7) 0.034(6) 0.025(5) 0.000(4) 0.002(5) -0.006(5)
C14 0.047(7) 0.033(6) 0.034(6) 0.009(5) 0.007(5) 0.014(5)
C40 0.062(8) 0.040(6) 0.028(6) -0.002(5) -0.003(5) -0.010(6)
C2 0.053(7) 0.034(6) 0.041(6) 0.006(5) 0.005(5) -0.007(5)
C46 0.036(6) 0.028(6) 0.079(9) -0.025(6) -0.003(6) -0.002(5)
F5 0.160(12) 0.113(9) 0.151(11) -0.082(9) -0.127(10) 0.087(9)
F3 0.082(7) 0.138(11) 0.096(8) 0.014(8) 0.033(6) 0.031(7)
C7 0.076(9) 0.026(6) 0.045(7) -0.007(5) -0.001(6) -0.021(6)
C45 0.053(6) 0.033(5) 0.084(7) 0.009(5) -0.007(6) 0.002(5)
C25 0.086(10) 0.024(5) 0.025(5) 0.007(4) 0.002(6) 0.004(6)
C51 0.042(7) 0.064(9) 0.036(6) -0.007(6) 0.002(5) -0.005(6)
C39 0.064(8) 0.045(7) 0.012(4) 0.001(4) 0.000(5) -0.005(6)
C6 0.062(8) 0.043(7) 0.034(6) 0.009(5) -0.004(5) -0.022(6)
F18 0.088(7) 0.118(8) 0.192(9) 0.072(7) 0.019(7) 0.011(6)
C38 0.062(8) 0.061(8) 0.025(5) -0.005(5) 0.013(5) -0.021(7)
C20 0.064(8) 0.026(5) 0.039(6) 0.012(5) -0.013(6) 0.011(5)
C16 0.057(8) 0.035(6) 0.044(7) 0.008(5) 0.010(6) 0.012(6)
C41 0.036(7) 0.136(16) 0.035(7) -0.027(9) -0.005(5) -0.003(9)
C4 0.063(9) 0.052(8) 0.055(8) 0.013(6) 0.027(7) 0.000(7)
C50 0.071(8) 0.070(8) 0.119(10) -0.005(8) 0.014(8) -0.006(7)
C47 0.066(9) 0.061(8) 0.045(7) -0.003(6) 0.001(6) 0.010(7)
F9 0.147(9) 0.134(9) 0.169(9) 0.002(7) 0.045(7) 0.056(7)
C22 0.074(9) 0.041(7) 0.045(7) 0.010(6) -0.029(7) 0.003(6)
F7 0.177(9) 0.127(8) 0.089(7) -0.026(6) 0.030(7) 0.013(7)
C3 0.033(7) 0.063(9) 0.090(11) 0.024(8) 0.002(7) -0.018(6)
F16 0.164(9) 0.122(8) 0.090(6) -0.026(6) 0.006(6) 0.076(7)
C49 0.075(10) 0.044(8) 0.059(9) 0.005(6) 0.005(7) 0.011(7)
C43 0.073(10) 0.058(9) 0.063(9) -0.034(8) 0.003(8) 0.005(7)
C44 0.049(9) 0.070(11) 0.126(16) -0.041(10) 0.005(9) -0.019(8)
C21 0.061(9) 0.030(6) 0.091(11) 0.012(7) -0.011(8) 0.021(6)
C42 0.078(8) 0.069(8) 0.056(7) -0.003(6) 0.004(6) -0.003(7)
O12 0.043(4) 0.020(3) 0.027(3) -0.004(3) -0.011(3) -0.003(3)
O11 0.041(4) 0.018(3) 0.026(3) 0.000(3) -0.002(3) 0.003(3)
O13 0.032(4) 0.026(3) 0.025(3) 0.000(3) 0.004(3) 0.006(3)
O14 0.045(4) 0.024(3) 0.026(4) 0.004(3) 0.003(3) 0.001(3)
C57 0.034(6) 0.043(6) 0.032(6) -0.007(5) 0.002(4) -0.001(5)
C52 0.063(8) 0.023(5) 0.028(5) -0.002(4) 0.003(5) -0.003(5)
C60 0.047(7) 0.033(6) 0.033(6) 0.009(5) -0.004(5) 0.002(5)
C59 0.071(9) 0.045(7) 0.026(6) 0.012(5) 0.007(5) 0.019(6)
C54 0.047(7) 0.032(6) 0.044(6) -0.008(5) -0.012(5) -0.007(5)
C55 0.042(6) 0.038(6) 0.036(6) -0.008(5) -0.002(5) -0.002(5)
Cu1 0.0329(7) 0.0159(6) 0.0163(6) -0.0007(5) -0.0002(5) 0.0001(5)
F26 0.059(5) 0.053(5) 0.096(7) -0.023(5) 0.022(5) -0.007(4)
F25 0.048(5) 0.075(6) 0.074(5) -0.022(5) 0.016(4) 0.019(4)
C0AA 0.056(7) 0.024(5) 0.030(5) 0.000(4) -0.003(5) -0.012(5)
F27 0.179(12) 0.084(7) 0.037(5) -0.015(4) 0.016(6) 0.034(7)
F28 0.42(3) 0.044(6) 0.076(8) 0.020(6) -0.013(11) -0.011(10)
C56 0.060(8) 0.037(7) 0.048(7) -0.008(6) -0.018(6) -0.020(6)
C58 0.064(8) 0.041(7) 0.033(6) -0.011(5) 0.018(6) -0.003(6)
F20 0.053(7) 0.050(7) 0.098(9) 0.032(6) -0.028(6) -0.009(5)
F30 0.251(18) 0.079(8) 0.073(7) 0.045(6) 0.070(9) 0.055(9)
F21A 0.082(13) 0.052(11) 0.060(11) -0.006(8) -0.009(8) 0.012(8)
F19B 0.073(12) 0.082(13) 0.084(13) 0.022(9) -0.019(8) 0.015(8)
C61 0.107(12) 0.049(7) 0.037(7) 0.025(5) 0.029(7) 0.035(7)
F19 0.168(9) 0.104(7) 0.134(8) 0.034(7) 0.051(7) 0.018(7)
F23 0.100(9) 0.111(10) 0.074(8) -0.025(7) -0.010(6) 0.009(7)
F22 0.132(8) 0.104(7) 0.125(7) 0.033(6) -0.059(6) -0.029(6)
F24A 0.055(9) 0.077(10) 0.068(10) -0.024(7) -0.022(7) 0.010(7)
F24 0.073(10) 0.053(8) 0.066(9) 0.003(7) -0.018(7) -0.004(7)
F29 0.078(8) 0.079(9) 0.091(9) 0.046(7) 0.012(6) 0.030(7)
F23A 0.034(10) 0.044(11) 0.024(9) 0.014(7) -0.001(7) -0.009(7)
F13A 0.114(11) 0.052(7) 0.064(10) -0.012(7) 0.010(9) -0.036(7)
F8 0.163(10) 0.168(10) 0.210(11) -0.049(8) -0.005(8) -0.065(8)
F20A 0.036(10) 0.041(10) 0.076(12) 0.010(8) 0.012(8) 0.008(7)
F21 0.070(8) 0.032(6) 0.095(8) 0.019(5) -0.038(6) -0.020(5)

loop_
_atom_type_symbol
_atom_type_description
_atom_type_scat_dispersion_real
_atom_type_scat_dispersion_imag
_atom_type_scat_source
C C 0.0181 0.0091 'International Tables Vol C Tables 4.2.6.8 and 6.1.1.4'
H H 0.0000 0.0000 'International Tables Vol C Tables 4.2.6.8 and 6.1.1.4'
Cu Cu -1.9646 0.5888 'International Tables Vol C Tables 4.2.6.8 and 6.1.1.4'
F F 0.0727 0.0534 'International Tables Vol C Tables 4.2.6.8 and 6.1.1.4'
Gd Gd -8.8380 11.9157 'International Tables Vol C Tables 4.2.6.8 and 6.1.1.4'
N N 0.0311 0.0180 'International Tables Vol C Tables 4.2.6.8 and 6.1.1.4'
O O 0.0492 0.0322 'International Tables Vol C Tables 4.2.6.8 and 6.1.1.4'

loop_
_geom_angle_atom_site_label_1
_geom_angle_atom_site_label_2
_geom_angle_atom_site_label_3
_geom_angle
_geom_angle_site_symmetry_1
_geom_angle_site_symmetry_3
_geom_angle_publ_flag
O7 Gd1 O6 77.7(3) . . ?
O7 Gd1 O4 146.0(3) . . ?
O6 Gd1 O4 83.1(2) . . ?
O7 Gd1 O2 144.5(3) . . ?
O6 Gd1 O2 120.5(2) . . ?
O4 Gd1 O2 69.5(3) . . ?
O7 Gd1 O5 75.9(3) . . ?
O6 Gd1 O5 70.3(3) . . ?
O4 Gd1 O5 123.2(2) . . ?
O2 Gd1 O5 82.2(2) . . ?
O7 Gd1 O9 83.9(3) . . ?
O6 Gd1 O9 138.6(3) . . ?
O4 Gd1 O9 92.6(2) . . ?
O2 Gd1 O9 95.7(2) . . ?
O5 Gd1 O9 139.7(3) . . ?
O7 Gd1 O10 71.0(3) . . ?
O6 Gd1 O10 134.3(3) . . ?
O4 Gd1 O10 139.0(2) . . ?
O2 Gd1 O10 75.5(3) . . ?
O5 Gd1 O10 70.3(3) . . ?
O9 Gd1 O10 70.2(3) . . ?
O7 Gd1 O8 72.3(3) . . ?
O6 Gd1 O8 69.8(3) . . ?
O4 Gd1 O8 74.8(3) . . ?
O2 Gd1 O8 140.5(2) . . ?
O5 Gd1 O8 133.0(2) . . ?
O9 Gd1 O8 69.4(3) . . ?
O10 Gd1 O8 127.2(3) . . ?
N2 O2 Gd1 133.6(6) . . ?
N4 O4 Gd1 132.1(6) . . ?
C45 O8 Gd1 131.2(9) . . ?
C37 O5 Gd1 131.0(7) . . ?
C9 N5 C10 118.4(8) . . ?
C9 N5 Cu1 118.9(6) . . ?
C10 N5 Cu1 121.7(6) . . ?
C40 O6 Gd1 130.7(8) . . ?
C47 O9 Gd1 128.9(8) . . ?
O4 N4 C19 125.5(8) . . ?
O4 N4 C23 120.7(8) . . ?
C19 N4 C23 112.6(9) . . ?
O2 N2 C1 124.5(8) . . ?
O2 N2 C5 122.0(8) . . ?
C1 N2 C5 112.2(8) . . ?
C27 N6 C28 119.0(8) . . ?
C27 N6 Cu1 119.9(7) . . ?
C28 N6 Cu1 120.7(6) . . ?
O3 N3 C19 124.1(8) . . ?
O3 N3 C20 124.5(9) . . ?
C19 N3 C20 111.2(9) . . ?
C42 O7 Gd1 142.9(11) . . ?
O1 N1 C1 124.2(9) . . ?
O1 N1 C2 123.0(9) . . ?
C1 N1 C2 112.7(9) . . ?
C50 O10 Gd1 131.5(11) . . ?
C36 C35 C34 120.1(10) . . ?
C36 C35 H35 120.0 . . ?
C34 C35 H35 120.0 . . ?
O5 C37 C39 127.1(11) . . ?
O5 C37 C38 115.9(10) . . ?
C39 C37 C38 117.0(10) . . ?
C12 C11 C10 117.2(9) . . ?
C12 C11 C13 121.2(9) . . ?
C10 C11 C13 121.6(9) . . ?
N4 C19 N3 107.8(8) . . ?
N4 C19 C26 126.8(9) . . ?
N3 C19 C26 125.1(9) . . ?
C36 C31 C32 119.1(9) . . ?
C36 C31 C29 120.5(9) . . ?
C32 C31 C29 120.4(8) . . ?
C29 C30 C26 118.2(9) . . ?
C29 C30 H30 120.9 . . ?
C26 C30 H30 120.9 . . ?
N6 C27 C26 122.2(9) . . ?
N6 C27 H27 118.9 . . ?
C26 C27 H27 118.9 . . ?
C14 C13 C18 119.1(10) . . ?
C14 C13 C11 120.1(10) . . ?
C18 C13 C11 120.7(10) . . ?
C28 C29 C30 118.5(9) . . ?
C28 C29 C31 120.6(8) . . ?
C30 C29 C31 120.8(9) . . ?
N5 C10 C11 122.8(9) . . ?
N5 C10 H10 118.6 . . ?
C11 C10 H10 118.6 . . ?
C18 C17 C16 121.0(11) . . ?
C18 C17 H17 119.5 . . ?
C16 C17 H17 119.5 . . ?
C11 C12 C8 120.8(9) . . ?
C11 C12 H12 119.6 . . ?
C8 C12 H12 119.6 . . ?
N5 C9 C8 122.0(8) . . ?
N5 C9 H9 119.0 . . ?
C8 C9 H9 119.0 . . ?
C33 C34 C35 119.4(10) . . ?
C33 C34 H34 120.3 . . ?
C35 C34 H34 120.3 . . ?
C12 C8 C9 118.7(9) . . ?
C12 C8 C1 123.4(9) . . ?
C9 C8 C1 117.9(9) . . ?
C33 C32 C31 120.4(9) . . ?
C33 C32 H32 119.8 . . ?
C31 C32 H32 119.8 . . ?
C25 C23 N4 112.9(9) . . ?
C25 C23 C24 110.7(9) . . ?
N4 C23 C24 105.1(8) . . ?
C25 C23 C20 115.3(10) . . ?
N4 C23 C20 99.2(8) . . ?
C24 C23 C20 112.7(10) . . ?
N2 C1 N1 106.8(9) . . ?
N2 C1 C8 128.1(9) . . ?
N1 C1 C8 124.9(9) . . ?
N6 C28 C29 122.5(8) . . ?
N6 C28 H28 118.8 . . ?
C29 C28 H28 118.8 . . ?
C27 C26 C30 119.5(9) . . ?
C27 C26 C19 118.9(9) . . ?
C30 C26 C19 121.3(9) . . ?
F13 C48 F14 104.5(9) . . ?
F13 C48 F15 116.0(9) . . ?
F14 C48 F15 103.8(9) . . ?
F14 C48 F13A 108.7(13) . . ?
F15 C48 F13A 81.1(5) . . ?
F13 C48 C47 114.2(11) . . ?
F14 C48 C47 108.8(9) . . ?
F15 C48 C47 108.8(10) . . ?
F13A C48 C47 137.3(15) . . ?
C35 C36 C31 120.7(10) . . ?
C35 C36 H36 119.7 . . ?
C31 C36 H36 119.7 . . ?
C17 C18 C13 120.7(11) . . ?
C17 C18 H18 119.7 . . ?
C13 C18 H18 119.7 . . ?
C23 C24 H24A 109.5 . . ?
C23 C24 H24B 109.5 . . ?
H24A C24 H24B 109.5 . . ?
C23 C24 H24C 109.5 . . ?
H24A C24 H24C 109.5 . . ?
H24B C24 H24C 109.5 . . ?
C16 C15 C14 118.9(12) . . ?
C16 C15 H15 120.5 . . ?
C14 C15 H15 120.5 . . ?
C32 C33 C34 120.4(10) . . ?
C32 C33 H33 119.8 . . ?
C34 C33 H33 119.8 . . ?
C6 C5 N2 111.5(9) . . ?
C6 C5 C7 109.4(10) . . ?
N2 C5 C7 104.1(9) . . ?
C6 C5 C2 117.4(10) . . ?
N2 C5 C2 99.1(9) . . ?
C7 C5 C2 114.1(10) . . ?
C13 C14 C15 120.3(11) . . ?
C13 C14 H14 119.9 . . ?
C15 C14 H14 119.9 . . ?
O6 C40 C39 127.0(11) . . ?
O6 C40 C41 114.3(11) . . ?
C39 C40 C41 118.7(10) . . ?
N1 C2 C3 110.9(10) . . ?
N1 C2 C4 106.1(10) . . ?
C3 C2 C4 112.4(12) . . ?
N1 C2 C5 100.2(9) . . ?
C3 C2 C5 113.3(11) . . ?
C4 C2 C5 113.0(11) . . ?
F10 C46 F12 113.7(11) . . ?
F10 C46 C45 125.9(11) . . ?
F12 C46 C45 116.2(10) . . ?
F10 C46 F11 91.7(12) . . ?
F12 C46 F11 101.3(10) . . ?
C45 C46 F11 98.0(10) . . ?
C5 C7 H7A 109.5 . . ?
C5 C7 H7B 109.5 . . ?
H7A C7 H7B 109.5 . . ?
C5 C7 H7C 109.5 . . ?
H7A C7 H7C 109.5 . . ?
H7B C7 H7C 109.5 . . ?
O8 C45 C46 119.5(11) . . ?
O8 C45 C44 126.4(13) . . ?
C46 C45 C44 109.9(11) . . ?
C23 C25 H25A 109.5 . . ?
C23 C25 H25B 109.5 . . ?
H25A C25 H25B 109.5 . . ?
C23 C25 H25C 109.5 . . ?
H25A C25 H25C 109.5 . . ?
H25B C25 H25C 109.5 . . ?
F18 C51 F16 116.5(15) . . ?
F18 C51 F17 108.9(13) . . ?
F16 C51 F17 101.2(13) . . ?
F18 C51 C50 108.8(14) . . ?
F16 C51 C50 113.0(14) . . ?
F17 C51 C50 107.8(14) . . ?
C40 C39 C37 119.8(10) . . ?
C40 C39 H39 120.1 . . ?
C37 C39 H39 120.1 . . ?
C5 C6 H6A 109.5 . . ?
C5 C6 H6B 109.5 . . ?
H6A C6 H6B 109.5 . . ?
C5 C6 H6C 109.5 . . ?
H6A C6 H6C 109.5 . . ?
H6B C6 H6C 109.5 . . ?
F2 C38 F1 109.2(11) . . ?
F2 C38 F3 107.3(13) . . ?
F1 C38 F3 104.5(13) . . ?
F2 C38 C37 115.3(12) . . ?
F1 C38 C37 110.9(11) . . ?
F3 C38 C37 109.1(10) . . ?
N3 C20 C21 109.4(11) . . ?
N3 C20 C22 106.6(9) . . ?
C21 C20 C22 112.0(11) . . ?
N3 C20 C23 99.9(8) . . ?
C21 C20 C23 115.0(10) . . ?
C22 C20 C23 113.0(11) . . ?
C15 C16 C17 119.9(11) . . ?
C15 C16 H16 120.0 . . ?
C17 C16 H16 120.0 . . ?
F4 C41 F5 109.3(14) . . ?
F4 C41 F6 103.9(14) . . ?
F5 C41 F6 110.9(16) . . ?
F4 C41 C40 113.6(12) . . ?
F5 C41 C40 109.8(13) . . ?
F6 C41 C40 109.3(13) . . ?
C2 C4 H4A 109.5 . . ?
C2 C4 H4B 109.5 . . ?
H4A C4 H4B 109.5 . . ?
C2 C4 H4C 109.5 . . ?
H4A C4 H4C 109.5 . . ?
H4B C4 H4C 109.5 . . ?
O10 C50 C51 122.1(16) . . ?
O10 C50 C49 120.3(16) . . ?
C51 C50 C49 112.6(15) . . ?
O9 C47 C49 128.5(14) . . ?
O9 C47 C48 115.6(12) . . ?
C49 C47 C48 115.9(13) . . ?
C20 C22 H22A 109.5 . . ?
C20 C22 H22B 109.5 . . ?
H22A C22 H22B 109.5 . . ?
C20 C22 H22C 109.5 . . ?
H22A C22 H22C 109.5 . . ?
H22B C22 H22C 109.5 . . ?
C2 C3 H3A 109.5 . . ?
C2 C3 H3B 109.5 . . ?
H3A C3 H3B 109.5 . . ?
C2 C3 H3C 109.5 . . ?
H3A C3 H3C 109.5 . . ?
H3B C3 H3C 109.5 . . ?
C47 C49 C50 119.7(14) . . ?
C47 C49 H49 120.1 . . ?
C50 C49 H49 120.1 . . ?
F8 C43 F7 106.7(17) . . ?
F8 C43 F9 93.9(17) . . ?
F7 C43 F9 101.8(15) . . ?
F8 C43 C42 119.9(19) . . ?
F7 C43 C42 114.0(16) . . ?
F9 C43 C42 117.4(15) . . ?
C42 C44 C45 123.3(13) . . ?
C42 C44 H44 118.4 . . ?
C45 C44 H44 118.4 . . ?
C20 C21 H21A 109.5 . . ?
C20 C21 H21B 109.5 . . ?
H21A C21 H21B 109.5 . . ?
C20 C21 H21C 109.5 . . ?
H21A C21 H21C 109.5 . . ?
H21B C21 H21C 109.5 . . ?
O7 C42 C44 122.1(15) . . ?
O7 C42 C43 122.4(16) . . ?
C44 C42 C43 115.5(15) . . ?
C55 O12 Cu1 127.8(7) . . ?
C52 O11 Cu1 121.0(7) . . ?
C57 O13 Cu1 126.8(7) . . ?
C60 O14 Cu1 118.9(7) . . ?
O13 C57 C59 129.2(11) . . ?
O13 C57 C58 112.4(10) . . ?
C59 C57 C58 118.1(10) . . ?
O11 C52 C54 127.2(10) . . ?
O11 C52 C0AA 117.3(10) . . ?
C54 C52 C0AA 115.3(10) . . ?
O14 C60 C59 129.2(10) . . ?
O14 C60 C61 115.0(10) . . ?
C59 C60 C61 115.8(10) . . ?
C57 C59 C60 121.8(10) . . ?
C57 C59 H59 119.1 . . ?
C60 C59 H59 119.1 . . ?
C55 C54 C52 124.8(10) . . ?
C55 C54 H54 117.6 . . ?
C52 C54 H54 117.6 . . ?
O12 C55 C54 129.3(10) . . ?
O12 C55 C56 112.3(10) . . ?
C54 C55 C56 118.4(10) . . ?
O13 Cu1 O12 87.3(3) . . ?
O13 Cu1 N6 89.1(3) . . ?
O12 Cu1 N6 175.7(3) . . ?
O13 Cu1 N5 174.8(3) . . ?
O12 Cu1 N5 87.7(3) . . ?
N6 Cu1 N5 95.8(3) . . ?
O13 Cu1 O14 84.8(3) . . ?
O12 Cu1 O14 86.5(3) . . ?
N6 Cu1 O14 95.7(3) . . ?
N5 Cu1 O14 96.5(3) . . ?
O13 Cu1 O11 84.9(3) . . ?
O12 Cu1 O11 84.9(3) . . ?
N6 Cu1 O11 92.2(3) . . ?
N5 Cu1 O11 93.1(3) . . ?
O14 Cu1 O11 166.9(2) . . ?
F20A C0AA F21 98.9(16) . . ?
F20 C0AA F19 87.5(9) . . ?
F20A C0AA F19 134.2(16) . . ?
F21 C0AA F19 86.7(9) . . ?
F20 C0AA F21A 94.3(16) . . ?
F19 C0AA F21A 134.3(16) . . ?
F20 C0AA C52 115.1(10) . . ?
F20A C0AA C52 110.6(14) . . ?
F21 C0AA C52 116.5(11) . . ?
F19 C0AA C52 106.9(11) . . ?
F21A C0AA C52 113.3(13) . . ?
F24 C56 F22 121.9(15) . . ?
F24 C56 F23 98.2(14) . . ?
F22 C56 F23 89.1(10) . . ?
F24A C56 F23A 101.4(17) . . ?
F24 C56 C55 119.2(13) . . ?
F22 C56 C55 112.0(12) . . ?
F23 C56 C55 109.2(13) . . ?
F24A C56 C55 106.4(12) . . ?
F23A C56 C55 109.8(13) . . ?
F26 C58 F27 108.9(12) . . ?
F26 C58 F25 106.6(11) . . ?
F27 C58 F25 104.6(11) . . ?
F26 C58 C57 112.4(10) . . ?
F27 C58 C57 114.8(11) . . ?
F25 C58 C57 109.1(10) . . ?
F30 C61 F29 124.3(14) . . ?
F30 C61 F28 98.9(15) . . ?
F29 C61 F28 84.6(11) . . ?
F30 C61 F19B 84.0(13) . . ?
F28 C61 F19B 134.9(16) . . ?
F30 C61 C60 116.0(12) . . ?
F29 C61 C60 115.3(12) . . ?
F28 C61 C60 108.1(13) . . ?
F19B C61 C60 110.7(16) . . ?

loop_
_geom_bond_atom_site_label_1
_geom_bond_atom_site_label_2
_geom_bond_distance
_geom_bond_site_symmetry_2
_geom_bond_publ_flag
Gd1 O7 2.336(7) . ?
Gd1 O6 2.348(7) . ?
Gd1 O4 2.370(7) . ?
Gd1 O2 2.376(6) . ?
Gd1 O5 2.379(7) . ?
Gd1 O9 2.384(6) . ?
Gd1 O10 2.422(8) . ?
Gd1 O8 2.460(8) . ?
F14 C48 1.334(12) . ?
F12 C46 1.316(13) . ?
O2 N2 1.311(11) . ?
O4 N4 1.311(11) . ?
O8 C45 1.178(15) . ?
O5 C37 1.241(12) . ?
N5 C9 1.343(12) . ?
N5 C10 1.343(12) . ?
N5 Cu1 2.014(8) . ?
O6 C40 1.271(13) . ?
O9 C47 1.304(16) . ?
O3 N3 1.275(12) . ?
N4 C19 1.325(13) . ?
N4 C23 1.501(12) . ?
N2 C1 1.356(13) . ?
N2 C5 1.508(13) . ?
N6 C27 1.324(12) . ?
N6 C28 1.355(12) . ?
N6 Cu1 2.011(8) . ?
N3 C19 1.381(12) . ?
N3 C20 1.505(13) . ?
O7 C42 1.179(18) . ?
N1 O1 1.279(12) . ?
N1 C1 1.358(13) . ?
N1 C2 1.494(14) . ?
F4 C41 1.285(16) . ?
F10 C46 1.215(13) . ?
F11 C46 1.537(17) . ?
O10 C50 1.20(2) . ?
F17 C51 1.299(15) . ?
C35 C36 1.372(15) . ?
C35 C34 1.382(16) . ?
C35 H35 0.9500 . ?
C37 C39 1.399(16) . ?
C37 C38 1.527(17) . ?
C11 C12 1.371(13) . ?
C11 C10 1.400(13) . ?
C11 C13 1.488(14) . ?
C19 C26 1.454(13) . ?
C31 C36 1.378(13) . ?
C31 C32 1.383(14) . ?
C31 C29 1.492(13) . ?
C30 C29 1.391(12) . ?
C30 C26 1.402(14) . ?
C30 H30 0.9500 . ?
C27 C26 1.380(14) . ?
C27 H27 0.9500 . ?
C13 C14 1.390(16) . ?
C13 C18 1.395(16) . ?
C29 C28 1.386(13) . ?
F13 C48 1.301(15) . ?
C10 H10 0.9500 . ?
C17 C18 1.370(16) . ?
C17 C16 1.390(19) . ?
C17 H17 0.9500 . ?
C12 C8 1.376(14) . ?
C12 H12 0.9500 . ?
F1 C38 1.299(16) . ?
F2 C38 1.295(14) . ?
F15 C48 1.375(9) . ?
C9 C8 1.385(13) . ?
C9 H9 0.9500 . ?
C34 C33 1.379(15) . ?
C34 H34 0.9500 . ?
C8 C1 1.428(14) . ?
C32 C33 1.371(15) . ?
C32 H32 0.9500 . ?
C23 C25 1.497(15) . ?
C23 C24 1.526(15) . ?
C23 C20 1.566(18) . ?
C28 H28 0.9500 . ?
C48 F13A 1.386(10) . ?
C48 C47 1.471(18) . ?
C36 H36 0.9500 . ?
F6 C41 1.35(2) . ?
C18 H18 0.9500 . ?
C24 H24A 0.9800 . ?
C24 H24B 0.9800 . ?
C24 H24C 0.9800 . ?
C15 C16 1.388(18) . ?
C15 C14 1.424(15) . ?
C15 H15 0.9500 . ?
C33 H33 0.9500 . ?
C5 C6 1.503(15) . ?
C5 C7 1.539(16) . ?
C5 C2 1.559(18) . ?
C14 H14 0.9500 . ?
C40 C39 1.393(18) . ?
C40 C41 1.551(18) . ?
C2 C3 1.522(17) . ?
C2 C4 1.529(18) . ?
C46 C45 1.473(18) . ?
F5 C41 1.31(2) . ?
F3 C38 1.327(18) . ?
C7 H7A 0.9800 . ?
C7 H7B 0.9800 . ?
C7 H7C 0.9800 . ?
C45 C44 1.530(9) . ?
C25 H25A 0.9800 . ?
C25 H25B 0.9800 . ?
C25 H25C 0.9800 . ?
C51 F18 1.248(18) . ?
C51 F16 1.270(17) . ?
C51 C50 1.50(2) . ?
C39 H39 0.9500 . ?
C6 H6A 0.9800 . ?
C6 H6B 0.9800 . ?
C6 H6C 0.9800 . ?
C20 C21 1.524(17) . ?
C20 C22 1.538(17) . ?
C16 H16 0.9500 . ?
C4 H4A 0.9800 . ?
C4 H4B 0.9800 . ?
C4 H4C 0.9800 . ?
C50 C49 1.54(2) . ?
C47 C49 1.41(2) . ?
F9 C43 1.36(2) . ?
C22 H22A 0.9800 . ?
C22 H22B 0.9800 . ?
C22 H22C 0.9800 . ?
F7 C43 1.28(2) . ?
C3 H3A 0.9800 . ?
C3 H3B 0.9800 . ?
C3 H3C 0.9800 . ?
C49 H49 0.9500 . ?
C43 F8 1.17(2) . ?
C43 C42 1.44(2) . ?
C44 C42 1.40(2) . ?
C44 H44 0.9500 . ?
C21 H21A 0.9800 . ?
C21 H21B 0.9800 . ?
C21 H21C 0.9800 . ?
O12 C55 1.240(13) . ?
O12 Cu1 1.982(7) . ?
O11 C52 1.186(13) . ?
O11 Cu1 2.353(7) . ?
O13 C57 1.225(13) . ?
O13 Cu1 1.976(7) . ?
O14 C60 1.237(13) . ?
O14 Cu1 2.285(7) . ?
C57 C59 1.396(16) . ?
C57 C58 1.547(15) . ?
C52 C54 1.407(16) . ?
C52 C0AA 1.534(15) . ?
C60 C59 1.404(17) . ?
C60 C61 1.534(15) . ?
C59 H59 0.9500 . ?
C54 C55 1.399(17) . ?
C54 H54 0.9500 . ?
C55 C56 1.535(16) . ?
F26 C58 1.271(15) . ?
F25 C58 1.339(16) . ?
C0AA F20 1.277(16) . ?
C0AA F20A 1.28(2) . ?
C0AA F21 1.287(15) . ?
C0AA F19 1.320(15) . ?
C0AA F21A 1.38(3) . ?
F27 C58 1.299(14) . ?
F28 C61 1.36(2) . ?
C56 F24 1.139(19) . ?
C56 F22 1.274(16) . ?
C56 F23 1.284(18) . ?
C56 F24A 1.39(2) . ?
C56 F23A 1.38(2) . ?
F30 C61 1.248(16) . ?
F19B C61 1.43(3) . ?
C61 F29 1.30(2) . ?

loop_
_geom_torsion_atom_site_label_1
_geom_torsion_atom_site_label_2
_geom_torsion_atom_site_label_3
_geom_torsion_atom_site_label_4
_geom_torsion
_geom_torsion_site_symmetry_1
_geom_torsion_site_symmetry_2
_geom_torsion_site_symmetry_3
_geom_torsion_site_symmetry_4
_geom_torsion_publ_flag
Gd1 O4 N4 C19 -79.0(10) . . . . ?
Gd1 O4 N4 C23 114.6(8) . . . . ?
Gd1 O2 N2 C1 78.1(11) . . . . ?
Gd1 O2 N2 C5 -115.7(8) . . . . ?
Gd1 O5 C37 C39 -25.7(18) . . . . ?
Gd1 O5 C37 C38 155.3(8) . . . . ?
O4 N4 C19 N3 177.2(8) . . . . ?
C23 N4 C19 N3 -15.4(10) . . . . ?
O4 N4 C19 C26 -9.3(15) . . . . ?
C23 N4 C19 C26 158.1(9) . . . . ?
O3 N3 C19 N4 178.8(9) . . . . ?
C20 N3 C19 N4 -5.8(11) . . . . ?
O3 N3 C19 C26 5.1(15) . . . . ?
C20 N3 C19 C26 -179.5(9) . . . . ?
C28 N6 C27 C26 -3.6(14) . . . . ?
Cu1 N6 C27 C26 169.1(7) . . . . ?
C12 C11 C13 C14 138.8(10) . . . . ?
C10 C11 C13 C14 -39.8(14) . . . . ?
C12 C11 C13 C18 -39.3(14) . . . . ?
C10 C11 C13 C18 142.1(10) . . . . ?
C26 C30 C29 C28 -2.5(13) . . . . ?
C26 C30 C29 C31 176.7(9) . . . . ?
C36 C31 C29 C28 39.6(13) . . . . ?
C32 C31 C29 C28 -142.6(9) . . . . ?
C36 C31 C29 C30 -139.6(10) . . . . ?
C32 C31 C29 C30 38.2(13) . . . . ?
C9 N5 C10 C11 1.9(13) . . . . ?
Cu1 N5 C10 C11 170.5(7) . . . . ?
C12 C11 C10 N5 -4.8(14) . . . . ?
C13 C11 C10 N5 173.8(9) . . . . ?
C10 C11 C12 C8 4.3(13) . . . . ?
C13 C11 C12 C8 -174.3(9) . . . . ?
C10 N5 C9 C8 1.5(13) . . . . ?
Cu1 N5 C9 C8 -167.4(7) . . . . ?
C36 C35 C34 C33 -2.2(16) . . . . ?
C11 C12 C8 C9 -1.2(14) . . . . ?
C11 C12 C8 C1 -179.1(9) . . . . ?
N5 C9 C8 C12 -1.9(14) . . . . ?
N5 C9 C8 C1 176.1(8) . . . . ?
C36 C31 C32 C33 -0.7(14) . . . . ?
C29 C31 C32 C33 -178.6(9) . . . . ?
O4 N4 C23 C25 -40.9(13) . . . . ?
C19 N4 C23 C25 151.1(9) . . . . ?
O4 N4 C23 C24 79.9(11) . . . . ?
C19 N4 C23 C24 -88.1(11) . . . . ?
O4 N4 C23 C20 -163.5(8) . . . . ?
C19 N4 C23 C20 28.5(10) . . . . ?
O2 N2 C1 N1 -178.8(8) . . . . ?
C5 N2 C1 N1 13.8(11) . . . . ?
O2 N2 C1 C8 5.0(15) . . . . ?
C5 N2 C1 C8 -162.4(10) . . . . ?
O1 N1 C1 N2 -175.3(10) . . . . ?
C2 N1 C1 N2 6.9(12) . . . . ?
O1 N1 C1 C8 1.1(17) . . . . ?
C2 N1 C1 C8 -176.7(10) . . . . ?
C12 C8 C1 N2 -143.5(10) . . . . ?
C9 C8 C1 N2 38.6(14) . . . . ?
C12 C8 C1 N1 40.9(15) . . . . ?
C9 C8 C1 N1 -137.0(10) . . . . ?
C27 N6 C28 C29 1.9(13) . . . . ?
Cu1 N6 C28 C29 -170.9(7) . . . . ?
C30 C29 C28 N6 1.2(14) . . . . ?
C31 C29 C28 N6 -178.0(8) . . . . ?
N6 C27 C26 C30 2.3(15) . . . . ?
N6 C27 C26 C19 -172.4(9) . . . . ?
C29 C30 C26 C27 0.9(14) . . . . ?
C29 C30 C26 C19 175.5(9) . . . . ?
N4 C19 C26 C27 -32.6(14) . . . . ?
N3 C19 C26 C27 139.9(10) . . . . ?
N4 C19 C26 C30 152.8(9) . . . . ?
N3 C19 C26 C30 -34.7(14) . . . . ?
C34 C35 C36 C31 1.5(17) . . . . ?
C32 C31 C36 C35 0.0(15) . . . . ?
C29 C31 C36 C35 177.9(9) . . . . ?
C16 C17 C18 C13 -0.3(17) . . . . ?
C14 C13 C18 C17 -1.9(15) . . . . ?
C11 C13 C18 C17 176.2(9) . . . . ?
C31 C32 C33 C34 -0.1(15) . . . . ?
C35 C34 C33 C32 1.5(15) . . . . ?
O2 N2 C5 C6 40.9(13) . . . . ?
C1 N2 C5 C6 -151.3(10) . . . . ?
O2 N2 C5 C7 -76.9(11) . . . . ?
C1 N2 C5 C7 90.8(11) . . . . ?
O2 N2 C5 C2 165.3(8) . . . . ?
C1 N2 C5 C2 -27.0(10) . . . . ?
C18 C13 C14 C15 3.1(16) . . . . ?
C11 C13 C14 C15 -175.0(10) . . . . ?
C16 C15 C14 C13 -2.1(17) . . . . ?
Gd1 O6 C40 C39 27.4(18) . . . . ?
Gd1 O6 C40 C41 -153.1(11) . . . . ?
O1 N1 C2 C3 39.2(16) . . . . ?
C1 N1 C2 C3 -143.0(11) . . . . ?
O1 N1 C2 C4 -83.2(13) . . . . ?
C1 N1 C2 C4 94.7(12) . . . . ?
O1 N1 C2 C5 159.1(10) . . . . ?
C1 N1 C2 C5 -23.0(12) . . . . ?
C6 C5 C2 N1 147.3(10) . . . . ?
N2 C5 C2 N1 27.3(10) . . . . ?
C7 C5 C2 N1 -82.7(11) . . . . ?
C6 C5 C2 C3 -94.5(13) . . . . ?
N2 C5 C2 C3 145.4(10) . . . . ?
C7 C5 C2 C3 35.4(14) . . . . ?
C6 C5 C2 C4 34.8(14) . . . . ?
N2 C5 C2 C4 -85.3(10) . . . . ?
C7 C5 C2 C4 164.7(10) . . . . ?
Gd1 O8 C45 C46 173.6(9) . . . . ?
Gd1 O8 C45 C44 19(2) . . . . ?
F10 C46 C45 O8 -162.0(16) . . . . ?
F12 C46 C45 O8 -7(2) . . . . ?
F11 C46 C45 O8 100.1(14) . . . . ?
F10 C46 C45 C44 -4(2) . . . . ?
F12 C46 C45 C44 151.7(14) . . . . ?
F11 C46 C45 C44 -101.5(13) . . . . ?
O6 C40 C39 C37 5(2) . . . . ?
C41 C40 C39 C37 -174.8(13) . . . . ?
O5 C37 C39 C40 -5.4(19) . . . . ?
C38 C37 C39 C40 173.6(11) . . . . ?
O5 C37 C38 F2 -173.6(12) . . . . ?
C39 C37 C38 F2 7.3(18) . . . . ?
O5 C37 C38 F1 61.7(16) . . . . ?
C39 C37 C38 F1 -117.4(13) . . . . ?
O5 C37 C38 F3 -52.8(15) . . . . ?
C39 C37 C38 F3 128.1(13) . . . . ?
O3 N3 C20 C21 -41.1(15) . . . . ?
C19 N3 C20 C21 143.5(10) . . . . ?
O3 N3 C20 C22 80.2(13) . . . . ?
C19 N3 C20 C22 -95.3(11) . . . . ?
O3 N3 C20 C23 -162.1(9) . . . . ?
C19 N3 C20 C23 22.5(11) . . . . ?
C25 C23 C20 N3 -148.7(9) . . . . ?
N4 C23 C20 N3 -27.9(10) . . . . ?
C24 C23 C20 N3 82.8(10) . . . . ?
C25 C23 C20 C21 94.3(13) . . . . ?
N4 C23 C20 C21 -144.8(10) . . . . ?
C24 C23 C20 C21 -34.1(13) . . . . ?
C25 C23 C20 C22 -35.9(13) . . . . ?
N4 C23 C20 C22 85.0(10) . . . . ?
C24 C23 C20 C22 -164.3(9) . . . . ?
C14 C15 C16 C17 -0.2(18) . . . . ?
C18 C17 C16 C15 1.4(18) . . . . ?
O6 C40 C41 F4 157.8(13) . . . . ?
C39 C40 C41 F4 -23(2) . . . . ?
O6 C40 C41 F5 -79.5(17) . . . . ?
C39 C40 C41 F5 100.1(16) . . . . ?
O6 C40 C41 F6 42.4(19) . . . . ?
C39 C40 C41 F6 -138.1(14) . . . . ?
Gd1 O10 C50 C51 -159.6(10) . . . . ?
Gd1 O10 C50 C49 47(3) . . . . ?
F18 C51 C50 O10 -5(3) . . . . ?
F16 C51 C50 O10 126(2) . . . . ?
F17 C51 C50 O10 -123(2) . . . . ?
F18 C51 C50 C49 150.5(15) . . . . ?
F16 C51 C50 C49 -78.5(19) . . . . ?
F17 C51 C50 C49 32.4(19) . . . . ?
Gd1 O9 C47 C49 -29(2) . . . . ?
Gd1 O9 C47 C48 149.7(8) . . . . ?
F13 C48 C47 O9 -176.6(11) . . . . ?
F14 C48 C47 O9 67.2(13) . . . . ?
F15 C48 C47 O9 -45.3(15) . . . . ?
F13A C48 C47 O9 -142.6(15) . . . . ?
F13 C48 C47 C49 2.1(17) . . . . ?
F14 C48 C47 C49 -114.1(13) . . . . ?
F15 C48 C47 C49 133.4(13) . . . . ?
F13A C48 C47 C49 36(2) . . . . ?
O9 C47 C49 C50 4(3) . . . . ?
C48 C47 C49 C50 -174.8(14) . . . . ?
O10 C50 C49 C47 -12(3) . . . . ?
C51 C50 C49 C47 -167.4(14) . . . . ?
O8 C45 C44 C42 -11(3) . . . . ?
C46 C45 C44 C42 -167.4(17) . . . . ?
Gd1 O7 C42 C44 0(3) . . . . ?
Gd1 O7 C42 C43 179.6(11) . . . . ?
C45 C44 C42 O7 0(3) . . . . ?
C45 C44 C42 C43 -179.3(17) . . . . ?
F8 C43 C42 O7 -178(2) . . . . ?
F7 C43 C42 O7 53(2) . . . . ?
F9 C43 C42 O7 -66(2) . . . . ?
F8 C43 C42 C44 1(3) . . . . ?
F7 C43 C42 C44 -127.0(19) . . . . ?
F9 C43 C42 C44 114(2) . . . . ?
Cu1 O13 C57 C59 24.8(18) . . . . ?
Cu1 O13 C57 C58 -148.3(8) . . . . ?
Cu1 O11 C52 C54 -16.8(18) . . . . ?
Cu1 O11 C52 C0AA 167.6(8) . . . . ?
Cu1 O14 C60 C59 -14.8(18) . . . . ?
Cu1 O14 C60 C61 164.4(10) . . . . ?
O13 C57 C59 C60 2(2) . . . . ?
C58 C57 C59 C60 174.6(12) . . . . ?
O14 C60 C59 C57 -5(2) . . . . ?
C61 C60 C59 C57 176.2(13) . . . . ?
O11 C52 C54 C55 4(2) . . . . ?
C0AA C52 C54 C55 179.5(12) . . . . ?
Cu1 O12 C55 C54 17.3(19) . . . . ?
Cu1 O12 C55 C56 -162.3(8) . . . . ?
C52 C54 C55 O12 -2(2) . . . . ?
C52 C54 C55 C56 177.7(12) . . . . ?
O11 C52 C0AA F20 -30.7(17) . . . . ?
C54 C52 C0AA F20 153.2(13) . . . . ?
O11 C52 C0AA F20A -88.6(19) . . . . ?
C54 C52 C0AA F20A 95.3(19) . . . . ?
O11 C52 C0AA F21 159.5(13) . . . . ?
C54 C52 C0AA F21 -16.6(18) . . . . ?
O11 C52 C0AA F19 64.7(15) . . . . ?
C54 C52 C0AA F19 -111.4(13) . . . . ?
O11 C52 C0AA F21A -137.6(18) . . . . ?
C54 C52 C0AA F21A 46(2) . . . . ?
O12 C55 C56 F24 0(2) . . . . ?
C54 C55 C56 F24 -179.3(17) . . . . ?
O12 C55 C56 F22 -151.0(13) . . . . ?
C54 C55 C56 F22 29.3(18) . . . . ?
O12 C55 C56 F23 112.0(13) . . . . ?
C54 C55 C56 F23 -67.7(16) . . . . ?
O12 C55 C56 F24A -60.5(15) . . . . ?
C54 C55 C56 F24A 119.9(14) . . . . ?
O12 C55 C56 F23A 48.6(19) . . . . ?
C54 C55 C56 F23A -131.1(17) . . . . ?
O13 C57 C58 F26 52.8(15) . . . . ?
C59 C57 C58 F26 -121.1(13) . . . . ?
O13 C57 C58 F27 177.9(12) . . . . ?
C59 C57 C58 F27 4.0(18) . . . . ?
O13 C57 C58 F25 -65.2(13) . . . . ?
C59 C57 C58 F25 120.9(12) . . . . ?
O14 C60 C61 F30 165.3(15) . . . . ?
C59 C60 C61 F30 -15(2) . . . . ?
O14 C60 C61 F29 -37(2) . . . . ?
C59 C60 C61 F29 142.0(17) . . . . ?
O14 C60 C61 F28 55.4(17) . . . . ?
C59 C60 C61 F28 -125.4(14) . . . . ?
O14 C60 C61 F19B -101.2(17) . . . . ?
C59 C60 C61 F19B 78.0(19) . . . . ?
